data_7006708
loop_
_publ_author_name
'Hill, Anthony F.'
'Smith, Matthew K.'

_publ_section_title
;
 Dihydrobis(methimazolyl)borate and methimazolyl complexes of titanium.
;
_journal_issue 1
_journal_name_full 'Dalton transactions (Cambridge, England : 2003)'
_journal_page_first 28
_journal_page_last 30
_journal_paper_doi 10.1039/b513251g
_journal_year 2006
_chemical_formula_sum 'C20.5 H34 Cl2 N8 S3 Ti2'
_chemical_formula_weight 655.44
_chemical_name_systematic
;
?
;
_space_group_IT_number 96
_symmetry_cell_setting tetragonal
_symmetry_space_group_name_Hall 'P 4nw 2abw'
_symmetry_space_group_name_H-M 'P 43 21 2'
_atom_sites_solution_hydrogens geom
_atom_sites_solution_primary direct
_atom_sites_solution_secondary difmap
_audit_creation_method SHELXL-97
_cell_angle_alpha 90
_cell_angle_beta 90
_cell_angle_gamma 90
_cell_formula_units_Z 8
_cell_length_a 12.981(5)
_cell_length_b 12.981(5)
_cell_length_c 36.183(5)
_cell_measurement_reflns_used 66530
_cell_measurement_temperature 173(2)
_cell_measurement_theta_max 1.02
_cell_measurement_theta_min 21.04
_cell_volume 6097(3)
_computing_cell_refinement DENZO-SMN
_computing_data_collection 'Nonius Collect'
_computing_data_reduction 'X -Seed'
_computing_molecular_graphics 'X-Seed / POV-Ray'
_computing_publication_material 'Microsoft Office 2000'
_computing_structure_refinement 'SHELXL-97 (Sheldrick, 1997)'
_computing_structure_solution 'SHELXS-97 (Sheldrick, 1990)'
_diffrn_ambient_temperature 200(2)
_diffrn_measured_fraction_theta_full 0.995
_diffrn_measured_fraction_theta_max 0.995
_diffrn_measurement_device_type CCD
_diffrn_measurement_method ' \f and \w scans with CCD '
_diffrn_radiation_monochromator graphite
_diffrn_radiation_source 'fine-focus sealed tube'
_diffrn_radiation_type MoK\a
_diffrn_radiation_wavelength 0.71069
_diffrn_reflns_av_R_equivalents 0.0770
_diffrn_reflns_av_sigmaI/netI 0.0356
_diffrn_reflns_limit_h_max 11
_diffrn_reflns_limit_h_min -12
_diffrn_reflns_limit_k_max 12
_diffrn_reflns_limit_k_min -12
_diffrn_reflns_limit_l_max 35
_diffrn_reflns_limit_l_min -35
_diffrn_reflns_number 27855
_diffrn_reflns_theta_full 20.64
_diffrn_reflns_theta_max 20.64
_diffrn_reflns_theta_min 1.67
_diffrn_standards_decay_% 0.00
_diffrn_standards_interval_count 0
_diffrn_standards_interval_time 0
_diffrn_standards_number 0
_exptl_absorpt_coefficient_mu 0.930
_exptl_absorpt_correction_T_max 0.933
_exptl_absorpt_correction_T_min 0.909
_exptl_absorpt_correction_type integration
_exptl_absorpt_process_details
;
Gaussian integration (Coppens, 1970)
;
_exptl_crystal_colour red
_exptl_crystal_density_diffrn 1.428
_exptl_crystal_density_method 'not measured'
_exptl_crystal_description hexagon
_exptl_crystal_F_000 2712
_exptl_crystal_size_max 0.23
_exptl_crystal_size_mid 0.18
_exptl_crystal_size_min 0.165
_refine_diff_density_max 0.156
_refine_diff_density_min -0.286
_refine_diff_density_rms 0.040
_refine_ls_abs_structure_details 'Flack H D (1983), Acta Cryst. A39, 876-881'
_refine_ls_abs_structure_Flack -0.02(4)
_refine_ls_extinction_coef 0.00035(13)
_refine_ls_extinction_expression Fc^*^=kFc[1+0.001xFc^2^\l^3^/sin(2\q)]^-1/4^
_refine_ls_extinction_method SHELXL
_refine_ls_goodness_of_fit_ref 1.032
_refine_ls_hydrogen_treatment mixed
_refine_ls_matrix_type full
_refine_ls_number_parameters 331
_refine_ls_number_reflns 3097
_refine_ls_number_restraints 0
_refine_ls_restrained_S_all 1.032
_refine_ls_R_factor_all 0.0407
_refine_ls_R_factor_gt 0.0315
_refine_ls_shift/su_max 0.001
_refine_ls_shift/su_mean 0.000
_refine_ls_structure_factor_coef Fsqd
_refine_ls_weighting_details 'calc w=1/[\s^2^(Fo^2^)+(0.0537P)^2^+0.5343P] where P=(Fo^2^+2Fc^2^)/3'
_refine_ls_weighting_scheme calc
_refine_ls_wR_factor_gt 0.0772
_refine_ls_wR_factor_ref 0.0828
_reflns_number_gt 2756
_reflns_number_total 3097
_reflns_threshold_expression >2sigma(I)
_cod_data_source_file b513251g.txt
_cod_data_source_block mks33
_cod_original_sg_symbol_H-M P43212
_cod_original_formula_sum 'C20.50 H34 Cl2 N8 S3 Ti2'
_cod_database_code 7006708

loop_
_symmetry_equiv_pos_as_xyz
'x, y, z'
'-y+1/2, x+1/2, z+3/4'
'-x, -y, z+1/2'
'y+1/2, -x+1/2, z+1/4'
'x+1/2, -y+1/2, -z+1/4'
'-x+1/2, y+1/2, -z+3/4'
'y, x, -z'
'-y, -x, -z+1/2'

loop_
_atom_site_label
_atom_site_type_symbol
_atom_site_fract_x
_atom_site_fract_y
_atom_site_fract_z
_atom_site_U_iso_or_equiv
_atom_site_adp_type
_atom_site_occupancy
_atom_site_symmetry_multiplicity
_atom_site_calc_flag
_atom_site_refinement_flags
_atom_site_disorder_assembly
_atom_site_disorder_group
Ti1 Ti 0.57552(6) 1.02121(7) 0.70747(2) 0.0440(3) Uani 1 1 d . . .
Cl1 Cl 0.19443(9) 0.93504(13) 0.71080(4) 0.0700(4) Uani 1 1 d . . .
C1 C 0.5449(5) 1.4551(5) 0.7500 0.170(7) Uani 1 2 d S . .
H1A H 0.6202 1.4668 0.7500 0.204 Uiso 0.50 1 calc PR . .
H1B H 0.5332 1.3798 0.7500 0.204 Uiso 0.50 1 calc PR . .
Ti2 Ti 0.37052(6) 0.97392(7) 0.71074(2) 0.0485(3) Uani 1 1 d . . .
Cl2 Cl 0.49422(15) 1.50612(13) 0.79040(6) 0.1046(6) Uani 1 1 d . . .
S11 S 0.70850(10) 1.14521(10) 0.67641(4) 0.0562(4) Uani 1 1 d . . .
N11 N 0.7342(3) 0.9911(3) 0.72407(11) 0.0493(10) Uani 1 1 d . . .
C11 C 0.7802(4) 1.0578(4) 0.70105(12) 0.0438(12) Uani 1 1 d . . .
N12 N 0.8820(3) 1.0378(3) 0.69943(11) 0.0524(11) Uani 1 1 d . . .
C12 C 0.8097(4) 0.9260(4) 0.73670(13) 0.0524(14) Uani 1 1 d . . .
H12 H 0.7991 0.8702 0.7533 0.063 Uiso 1 1 calc R . .
C13 C 0.9012(4) 0.9532(4) 0.72193(13) 0.0555(14) Uani 1 1 d . . .
H13 H 0.9659 0.9209 0.7261 0.067 Uiso 1 1 calc R . .
C14 C 0.9577(4) 1.0928(5) 0.67741(15) 0.0731(16) Uani 1 1 d . . .
H14A H 0.9445 1.0804 0.6511 0.110 Uiso 1 1 calc R . .
H14B H 1.0269 1.0684 0.6837 0.110 Uiso 1 1 calc R . .
H14C H 0.9527 1.1668 0.6825 0.110 Uiso 1 1 calc R . .
S21 S 0.34182(10) 1.09854(11) 0.76143(3) 0.0576(4) Uani 1 1 d . . .
N21 N 0.5540(3) 1.1257(3) 0.75303(10) 0.0433(10) Uani 1 1 d . . .
C21 C 0.4638(4) 1.1458(4) 0.76993(12) 0.0455(12) Uani 1 1 d . . .
N22 N 0.4801(3) 1.2136(3) 0.79805(10) 0.0479(10) Uani 1 1 d . . .
C22 C 0.6277(4) 1.1819(4) 0.77137(13) 0.0496(13) Uani 1 1 d . . .
H22 H 0.6990 1.1831 0.7654 0.059 Uiso 1 1 calc R . .
C23 C 0.5837(4) 1.2349(4) 0.79894(13) 0.0537(14) Uani 1 1 d . . .
H23 H 0.6178 1.2790 0.8160 0.064 Uiso 1 1 calc R . .
C24 C 0.4029(4) 1.2531(4) 0.82342(14) 0.0630(15) Uani 1 1 d . . .
H24A H 0.3477 1.2865 0.8094 0.094 Uiso 1 1 calc R . .
H24B H 0.4347 1.3032 0.8401 0.094 Uiso 1 1 calc R . .
H24C H 0.3741 1.1960 0.8379 0.094 Uiso 1 1 calc R . .
S31 S 0.39064(10) 0.84316(11) 0.66166(4) 0.0615(4) Uani 1 1 d . . .
N31 N 0.5953(3) 0.9088(3) 0.66419(10) 0.0469(10) Uani 1 1 d . . .
C31 C 0.5200(4) 0.8486(4) 0.65047(13) 0.0509(13) Uani 1 1 d . . .
N32 N 0.5599(3) 0.7852(3) 0.62440(10) 0.0551(12) Uani 1 1 d . . .
C32 C 0.6834(4) 0.8807(4) 0.64546(13) 0.0525(13) Uani 1 1 d . . .
H32 H 0.7494 0.9104 0.6492 0.063 Uiso 1 1 calc R . .
C33 C 0.6626(5) 0.8057(4) 0.62134(14) 0.0599(15) Uani 1 1 d . . .
H33 H 0.7100 0.7729 0.6052 0.072 Uiso 1 1 calc R . .
C34 C 0.5040(5) 0.7073(4) 0.60359(15) 0.0725(17) Uani 1 1 d . . .
H34A H 0.4638 0.6645 0.6206 0.109 Uiso 1 1 calc R . .
H34B H 0.5530 0.6639 0.5901 0.109 Uiso 1 1 calc R . .
H34C H 0.4575 0.7409 0.5860 0.109 Uiso 1 1 calc R . .
N41 N 0.4524(3) 1.0692(3) 0.68507(9) 0.0469(10) Uani 1 1 d . . .
C41 C 0.4136(4) 1.1475(4) 0.65851(12) 0.0565(14) Uani 1 1 d . . .
C42 C 0.4433(5) 1.2535(4) 0.67294(15) 0.0749(18) Uani 1 1 d . . .
H42A H 0.4165 1.2623 0.6981 0.112 Uiso 1 1 calc R . .
H42B H 0.4141 1.3066 0.6568 0.112 Uiso 1 1 calc R . .
H42C H 0.5186 1.2599 0.6733 0.112 Uiso 1 1 calc R . .
C43 C 0.2968(4) 1.1403(5) 0.65468(14) 0.0720(17) Uani 1 1 d . . .
H43A H 0.2780 1.0721 0.6453 0.108 Uiso 1 1 calc R . .
H43B H 0.2726 1.1932 0.6374 0.108 Uiso 1 1 calc R . .
H43C H 0.2646 1.1511 0.6789 0.108 Uiso 1 1 calc R . .
C44 C 0.4657(4) 1.1243(4) 0.62124(12) 0.0670(16) Uani 1 1 d . . .
H44A H 0.5405 1.1312 0.6239 0.101 Uiso 1 1 calc R . .
H44B H 0.4409 1.1730 0.6026 0.101 Uiso 1 1 calc R . .
H44C H 0.4489 1.0539 0.6136 0.101 Uiso 1 1 calc R . .
N51 N 0.4910(3) 0.9267(3) 0.73341(9) 0.0462(10) Uani 1 1 d . . .
C51 C 0.5017(4) 0.8435(4) 0.76126(13) 0.0510(13) Uani 1 1 d . . .
C52 C 0.5476(4) 0.8898(4) 0.79641(13) 0.0724(17) Uani 1 1 d . . .
H52A H 0.6152 0.9196 0.7908 0.109 Uiso 1 1 calc R . .
H52B H 0.5554 0.8357 0.8151 0.109 Uiso 1 1 calc R . .
H52C H 0.5018 0.9436 0.8058 0.109 Uiso 1 1 calc R . .
C53 C 0.3961(4) 0.7971(4) 0.76935(14) 0.0724(17) Uani 1 1 d . . .
H53A H 0.3499 0.8510 0.7786 0.109 Uiso 1 1 calc R . .
H53B H 0.4031 0.7429 0.7881 0.109 Uiso 1 1 calc R . .
H53C H 0.3676 0.7675 0.7466 0.109 Uiso 1 1 calc R . .
C54 C 0.5725(4) 0.7617(4) 0.74541(16) 0.0670(16) Uani 1 1 d . . .
H54A H 0.5422 0.7336 0.7227 0.100 Uiso 1 1 calc R . .
H54B H 0.5815 0.7063 0.7635 0.100 Uiso 1 1 calc R . .
H54C H 0.6397 0.7925 0.7397 0.100 Uiso 1 1 calc R . .

loop_
_atom_site_aniso_label
_atom_site_aniso_U_11
_atom_site_aniso_U_22
_atom_site_aniso_U_33
_atom_site_aniso_U_23
_atom_site_aniso_U_13
_atom_site_aniso_U_12
Ti1 0.0396(5) 0.0451(5) 0.0475(5) -0.0026(4) 0.0024(4) 0.0010(4)
Cl1 0.0417(7) 0.0910(11) 0.0775(9) -0.0146(8) 0.0021(7) -0.0049(7)
C1 0.164(9) 0.164(9) 0.182(12) 0.085(9) 0.085(9) 0.109(10)
Ti2 0.0390(5) 0.0579(6) 0.0486(5) -0.0072(5) 0.0002(4) 0.0002(4)
Cl2 0.0882(12) 0.0889(12) 0.1366(15) 0.0169(12) 0.0016(11) -0.0147(9)
S11 0.0504(8) 0.0495(8) 0.0689(9) 0.0109(7) 0.0034(7) -0.0007(6)
N11 0.046(3) 0.043(3) 0.059(3) 0.002(2) -0.002(2) 0.000(2)
C11 0.043(3) 0.039(3) 0.050(3) 0.000(2) 0.000(3) -0.001(3)
N12 0.034(3) 0.060(3) 0.064(3) 0.002(2) 0.003(2) -0.006(2)
C12 0.053(4) 0.046(3) 0.058(3) 0.000(3) -0.009(3) -0.002(3)
C13 0.047(4) 0.057(4) 0.062(3) 0.008(3) -0.005(3) 0.008(3)
C14 0.056(4) 0.081(4) 0.082(4) 0.015(3) 0.011(3) -0.004(3)
S21 0.0421(8) 0.0724(10) 0.0584(8) -0.0153(7) 0.0039(6) 0.0020(7)
N21 0.039(3) 0.042(2) 0.049(2) -0.001(2) 0.000(2) -0.002(2)
C21 0.052(4) 0.046(3) 0.038(3) 0.001(2) 0.002(3) 0.002(2)
N22 0.052(3) 0.048(2) 0.044(3) 0.000(2) 0.005(2) 0.008(2)
C22 0.042(3) 0.052(3) 0.054(3) 0.003(3) -0.002(3) -0.002(3)
C23 0.057(4) 0.048(3) 0.056(4) -0.007(3) -0.003(3) -0.007(3)
C24 0.072(4) 0.060(4) 0.057(3) -0.002(3) 0.010(3) 0.001(3)
S31 0.0481(9) 0.0726(10) 0.0638(9) -0.0226(8) -0.0033(7) -0.0053(7)
N31 0.041(3) 0.049(2) 0.052(2) -0.002(2) 0.002(2) 0.002(2)
C31 0.054(3) 0.053(3) 0.045(3) -0.004(3) 0.002(3) 0.012(3)
N32 0.060(3) 0.057(3) 0.048(3) -0.012(2) 0.003(2) 0.008(2)
C32 0.043(3) 0.059(4) 0.056(3) -0.002(3) 0.005(3) 0.007(3)
C33 0.063(4) 0.065(4) 0.052(3) 0.003(3) 0.008(3) 0.023(3)
C34 0.084(4) 0.068(4) 0.066(4) -0.025(3) -0.007(3) 0.012(3)
N41 0.050(3) 0.050(2) 0.041(2) -0.0084(19) 0.0005(19) 0.0121(19)
C41 0.066(4) 0.056(4) 0.048(3) 0.005(3) 0.000(3) 0.016(3)
C42 0.098(5) 0.053(4) 0.074(4) 0.004(3) -0.002(3) 0.012(3)
C43 0.063(4) 0.093(5) 0.060(3) 0.005(3) -0.007(3) 0.023(3)
C44 0.075(4) 0.074(4) 0.052(3) 0.008(3) -0.001(3) 0.006(3)
N51 0.051(3) 0.045(2) 0.042(2) -0.009(2) -0.0009(19) -0.0028(19)
C51 0.055(3) 0.042(3) 0.055(3) -0.001(3) 0.004(3) -0.012(3)
C52 0.089(4) 0.072(4) 0.056(3) 0.011(3) -0.017(3) -0.010(3)
C53 0.075(4) 0.072(4) 0.070(4) 0.001(3) 0.012(3) -0.025(3)
C54 0.076(4) 0.041(3) 0.084(4) 0.011(3) 0.005(3) -0.008(3)

loop_
_atom_type_symbol
_atom_type_description
_atom_type_scat_dispersion_real
_atom_type_scat_dispersion_imag
_atom_type_scat_source
C C 0.0033 0.0016 'International Tables Vol C Tables 4.2.6.8 and 6.1.1.4'
H H 0.0000 0.0000 'International Tables Vol C Tables 4.2.6.8 and 6.1.1.4'
B B 0.0013 0.0007 'International Tables Vol C Tables 4.2.6.8 and 6.1.1.4'
N N 0.0061 0.0033 'International Tables Vol C Tables 4.2.6.8 and 6.1.1.4'
S S 0.1246 0.1234 'International Tables Vol C Tables 4.2.6.8 and 6.1.1.4'
Cl Cl 0.1484 0.1585 'International Tables Vol C Tables 4.2.6.8 and 6.1.1.4'
Ti Ti 0.2776 0.4457 'International Tables Vol C Tables 4.2.6.8 and 6.1.1.4'

loop_
_exptl_crystal_face_index_h
_exptl_crystal_face_index_k
_exptl_crystal_face_index_l
_exptl_crystal_face_perp_dist
-1 0 0 0.100
0 1 0 0.130
0 -1 0 0.080
0 0 1 0.080
0 0 -1 0.100
6 5 1 0.108
-1 -1 -9 0.085
-5 -4 20 0.083
4 -1 0 0.078
-6 5 0 0.098
1 1 9 0.098
-1 1 7 0.089

loop_
_geom_angle_atom_site_label_1
_geom_angle_atom_site_label_2
_geom_angle_atom_site_label_3
_geom_angle
_geom_angle_site_symmetry_1
_geom_angle_site_symmetry_3
_geom_angle_publ_flag
N51 Ti1 N41 86.36(16) . . ?
N51 Ti1 N21 87.35(15) . . ?
N41 Ti1 N21 90.63(15) . . ?
N51 Ti1 N31 89.45(15) . . ?
N41 Ti1 N31 90.71(15) . . ?
N21 Ti1 N31 176.45(14) . . ?
N51 Ti1 N11 107.14(16) . . ?
N41 Ti1 N11 166.42(17) . . ?
N21 Ti1 N11 91.39(14) . . ?
N31 Ti1 N11 88.07(15) . . ?
N51 Ti1 S11 173.75(12) . . ?
N41 Ti1 S11 99.80(13) . . ?
N21 Ti1 S11 91.54(11) . . ?
N31 Ti1 S11 91.48(11) . . ?
N11 Ti1 S11 66.72(12) . . ?
N51 Ti1 C11 136.38(15) . . ?
N41 Ti1 C11 137.05(16) . . ?
N21 Ti1 C11 94.73(14) . . ?
N31 Ti1 C11 86.53(15) . . ?
N11 Ti1 C11 29.37(14) . . ?
S11 Ti1 C11 37.59(10) . . ?
N51 Ti1 Ti2 43.06(11) . . ?
N41 Ti1 Ti2 43.30(12) . . ?
N21 Ti1 Ti2 88.98(11) . . ?
N31 Ti1 Ti2 89.74(11) . . ?
N11 Ti1 Ti2 150.16(12) . . ?
S11 Ti1 Ti2 143.10(5) . . ?
C11 Ti1 Ti2 176.24(10) . . ?
Cl2 C1 Cl2 114.9(6) 8_776 . ?
N51 Ti2 N41 87.68(16) . . ?
N51 Ti2 Cl1 138.22(13) . . ?
N41 Ti2 Cl1 134.07(13) . . ?
N51 Ti2 S31 90.09(11) . . ?
N41 Ti2 S31 92.13(11) . . ?
Cl1 Ti2 S31 87.46(5) . . ?
N51 Ti2 S21 90.87(11) . . ?
N41 Ti2 S21 91.22(12) . . ?
Cl1 Ti2 S21 89.61(5) . . ?
S31 Ti2 S21 176.55(6) . . ?
N51 Ti2 Ti1 43.80(12) . . ?
N41 Ti2 Ti1 43.88(11) . . ?
Cl1 Ti2 Ti1 177.51(5) . . ?
S31 Ti2 Ti1 91.16(4) . . ?
S21 Ti2 Ti1 91.83(4) . . ?
C11 S11 Ti1 74.22(17) . . ?
C11 N11 C12 106.7(4) . . ?
C11 N11 Ti1 97.7(3) . . ?
C12 N11 Ti1 151.2(4) . . ?
N12 C11 N11 109.8(4) . . ?
N12 C11 S11 129.5(4) . . ?
N11 C11 S11 120.5(4) . . ?
N12 C11 Ti1 158.7(3) . . ?
N11 C11 Ti1 52.9(2) . . ?
S11 C11 Ti1 68.19(16) . . ?
C11 N12 C13 107.6(4) . . ?
C11 N12 C14 126.3(4) . . ?
C13 N12 C14 126.1(5) . . ?
C13 C12 N11 109.6(4) . . ?
C12 C13 N12 106.3(4) . . ?
C21 S21 Ti2 103.08(17) . . ?
C21 N21 C22 106.5(4) . . ?
C21 N21 Ti1 125.6(3) . . ?
C22 N21 Ti1 127.9(3) . . ?
N21 C21 N22 109.2(4) . . ?
N21 C21 S21 130.4(4) . . ?
N22 C21 S21 120.4(4) . . ?
C21 N22 C23 107.4(4) . . ?
C21 N22 C24 126.4(4) . . ?
C23 N22 C24 126.2(4) . . ?
C23 C22 N21 109.6(5) . . ?
C22 C23 N22 107.3(4) . . ?
C31 S31 Ti2 104.07(19) . . ?
C31 N31 C32 105.5(4) . . ?
C31 N31 Ti1 125.0(3) . . ?
C32 N31 Ti1 129.4(3) . . ?
N31 C31 N32 109.3(4) . . ?
N31 C31 S31 130.0(4) . . ?
N32 C31 S31 120.7(4) . . ?
C31 N32 C33 108.2(4) . . ?
C31 N32 C34 126.3(5) . . ?
C33 N32 C34 125.5(4) . . ?
C33 C32 N31 110.3(5) . . ?
C32 C33 N32 106.7(4) . . ?
C41 N41 Ti2 125.3(3) . . ?
C41 N41 Ti1 141.8(3) . . ?
Ti2 N41 Ti1 92.81(17) . . ?
N41 C41 C43 110.7(4) . . ?
N41 C41 C42 108.1(4) . . ?
C43 C41 C42 109.8(4) . . ?
N41 C41 C44 106.5(4) . . ?
C43 C41 C44 110.2(4) . . ?
C42 C41 C44 111.5(5) . . ?
C51 N51 Ti2 128.0(3) . . ?
C51 N51 Ti1 138.9(3) . . ?
Ti2 N51 Ti1 93.14(17) . . ?
N51 C51 C54 108.0(4) . . ?
N51 C51 C53 109.5(4) . . ?
C54 C51 C53 109.9(4) . . ?
N51 C51 C52 108.5(4) . . ?
C54 C51 C52 110.7(5) . . ?
C53 C51 C52 110.2(4) . . ?

loop_
_geom_bond_atom_site_label_1
_geom_bond_atom_site_label_2
_geom_bond_distance
_geom_bond_site_symmetry_2
_geom_bond_publ_flag
Ti1 N51 1.895(4) . ?
Ti1 N41 1.897(4) . ?
Ti1 N21 2.153(4) . ?
Ti1 N31 2.156(4) . ?
Ti1 N11 2.181(4) . ?
Ti1 S11 2.6141(18) . ?
Ti1 C11 2.710(5) . ?
Ti1 Ti2 2.7335(16) . ?
Cl1 Ti2 2.3409(17) . ?
C1 Cl2 1.734(6) 8_776 ?
C1 Cl2 1.734(6) . ?
Ti2 N51 1.869(4) . ?
Ti2 N41 1.877(4) . ?
Ti2 S31 2.4704(16) . ?
Ti2 S21 2.4738(16) . ?
S11 C11 1.718(5) . ?
N11 C11 1.341(6) . ?
N11 C12 1.373(6) . ?
C11 N12 1.348(6) . ?
N12 C13 1.390(6) . ?
N12 C14 1.452(6) . ?
C12 C13 1.350(7) . ?
S21 C21 1.725(5) . ?
N21 C21 1.347(6) . ?
N21 C22 1.374(6) . ?
C21 N22 1.362(6) . ?
N22 C23 1.373(6) . ?
N22 C24 1.452(6) . ?
C22 C23 1.339(6) . ?
S31 C31 1.728(5) . ?
N31 C31 1.347(6) . ?
N31 C32 1.378(6) . ?
C31 N32 1.355(6) . ?
N32 C33 1.363(7) . ?
N32 C34 1.455(6) . ?
C32 C33 1.335(7) . ?
N41 C41 1.486(6) . ?
C41 C43 1.526(7) . ?
C41 C42 1.522(7) . ?
C41 C44 1.538(7) . ?
N51 C51 1.483(6) . ?
C51 C54 1.517(7) . ?
C51 C53 1.525(7) . ?
C51 C52 1.528(6) . ?
